data_1546923
loop_
_publ_author_name
'Lampl, Martin'
'Laus, Gerhard'
'Wurst, Klaus'
'Huppertz, Hubert'
'Schottenberger, Herwig'

_publ_section_title
;
 1-Vinyl-4-imidazoline-2-thione
;
_journal_coeditor_code QM4003
_journal_issue 8
_journal_name_full IUCrData
_journal_page_first x171207
_journal_paper_doi 10.1107/S241431461701207X
_journal_volume 2
_journal_year 2017
_chemical_formula_iupac 'C5 H6 N2 S'
_chemical_formula_moiety 'C5 H6 N2 S'
_chemical_formula_sum 'C5 H6 N2 S'
_chemical_formula_weight 126.18
_chemical_melting_point 418
_chemical_name_systematic
;
1-Vinyl-4-imidazoline-2-thione
;
_space_group_crystal_system monoclinic
_space_group_IT_number 15
_space_group_name_Hall '-C 2yc'
_space_group_name_H-M_alt 'C 1 2/c 1'
_symmetry_space_group_name_Hall '-C 2yc'
_symmetry_space_group_name_H-M 'C 1 2/c 1'
_atom_sites_solution_hydrogens mixed
_audit_creation_method 'SHELXL-2014/7 (Sheldrick, 2015)'
_cell_angle_alpha 90
_cell_angle_beta 108.1390(10)
_cell_angle_gamma 90
_cell_formula_units_Z 8
_cell_length_a 10.7775(3)
_cell_length_b 9.6848(3)
_cell_length_c 12.1792(4)
_cell_measurement_reflns_used 9910
_cell_measurement_temperature 173(2)
_cell_measurement_theta_max 26.4
_cell_measurement_theta_min 2.9
_cell_volume 1208.06(6)
_computing_cell_refinement
;
SAINT (Bruker, 2014)
;
_computing_data_collection
;
APEX2 (Bruker, 2014)
;
_computing_data_reduction
;
SAINT (Bruker, 2014)
;
_computing_molecular_graphics
;
ORTEP-3 for Windows (Farrugia, 2012)
;
_computing_publication_material
;
Mercury (Macrae <i>et al.</i>,  2008)
;
_computing_structure_refinement
;
SHELXL2014 (Sheldrick, 2015)
;
_computing_structure_solution
;
XT in SHELXTL (Bruker, 2014)
;
_diffrn_ambient_temperature 173(2)
_diffrn_detector_area_resol_mean 10.4
_diffrn_measured_fraction_theta_full 1.000
_diffrn_measured_fraction_theta_max 1.000
_diffrn_measurement_device_type 'Bruker D8 QUEST PHOTON 100'
_diffrn_measurement_method '\f and \w scans'
_diffrn_radiation_monochromator 'multi layered optics'
_diffrn_radiation_type MoK\a
_diffrn_radiation_wavelength 0.71073
_diffrn_reflns_av_R_equivalents 0.0262
_diffrn_reflns_limit_h_max 13
_diffrn_reflns_limit_h_min -13
_diffrn_reflns_limit_k_max 11
_diffrn_reflns_limit_k_min -11
_diffrn_reflns_limit_l_max 15
_diffrn_reflns_limit_l_min -15
_diffrn_reflns_number 16916
_diffrn_reflns_theta_full 25.242
_diffrn_reflns_theta_max 25.989
_diffrn_reflns_theta_min 2.895
_exptl_absorpt_coefficient_mu 0.419
_exptl_absorpt_correction_T_max 0.911
_exptl_absorpt_correction_T_min 0.864
_exptl_absorpt_correction_type multi-scan
_exptl_absorpt_process_details
;
(SADABS; Bruker, 2014)
;
_exptl_crystal_colour colourless
_exptl_crystal_density_diffrn 1.387
_exptl_crystal_description prism
_exptl_crystal_F_000 528
_exptl_crystal_size_max 0.170
_exptl_crystal_size_mid 0.120
_exptl_crystal_size_min 0.070
_refine_diff_density_max 0.235
_refine_diff_density_min -0.215
_refine_ls_extinction_coef 0.0068(9)
_refine_ls_extinction_expression Fc^*^=kFc[1+0.001xFc^2^\l^3^/sin(2\q)]^-1/4^
_refine_ls_extinction_method
;
SHELXL2014 (Sheldrick, 2015)
;
_refine_ls_goodness_of_fit_ref 1.077
_refine_ls_hydrogen_treatment mixed
_refine_ls_matrix_type full
_refine_ls_number_parameters 78
_refine_ls_number_reflns 1187
_refine_ls_number_restraints 1
_refine_ls_restrained_S_all 1.077
_refine_ls_R_factor_all 0.0260
_refine_ls_R_factor_gt 0.0241
_refine_ls_shift/su_max 0.000
_refine_ls_shift/su_mean 0.000
_refine_ls_structure_factor_coef Fsqd
_refine_ls_weighting_details 'w=1/[\s^2^(Fo^2^)+(0.0314P)^2^+1.0869P] where P=(Fo^2^+2Fc^2^)/3'
_refine_ls_weighting_scheme calc
_refine_ls_wR_factor_gt 0.0634
_refine_ls_wR_factor_ref 0.0649
_reflns_number_gt 1114
_reflns_number_total 1187
_reflns_threshold_expression 'I > 2\s(I)'
_cod_data_source_file qm4003sup1.cif
_cod_data_source_block I
_cod_database_code 1546923
_shelx_space_group_comment
;
The symmetry employed for this shelxl refinement is uniquely defined
by the following loop, which should always be used as a source of
symmetry information in preference to the above space-group names.
They are only intended as comments.
;
_shelx_estimated_absorpt_t_min 0.932
_shelx_estimated_absorpt_t_max 0.971

loop_
_space_group_symop_operation_xyz
'x, y, z'
'-x, y, -z+1/2'
'x+1/2, y+1/2, z'
'-x+1/2, y+1/2, -z+1/2'
'-x, -y, -z'
'x, -y, z-1/2'
'-x+1/2, -y+1/2, -z'
'x+1/2, -y+1/2, z-1/2'

loop_
_atom_site_type_symbol
_atom_site_label
_atom_site_fract_x
_atom_site_fract_y
_atom_site_fract_z
_atom_site_U_iso_or_equiv
_atom_site_adp_type
_atom_site_calc_flag
_atom_site_occupancy
S S1 0.11344(3) 0.54728(4) 0.42718(3) 0.02539(14) Uani d 1
N N1 0.31623(10) 0.38500(11) 0.41324(9) 0.0200(2) Uani d 1
N N2 0.17797(11) 0.43417(12) 0.24678(9) 0.0225(2) Uani d 1
H H2N 0.1110(15) 0.4659(17) 0.1942(13) 0.034(4) Uiso d 1
C C1 0.20309(12) 0.45566(12) 0.36118(11) 0.0192(3) Uani d 1
C C2 0.35897(13) 0.32017(14) 0.32890(11) 0.0241(3) Uani d 1
H H2 0.4349 0.2647 0.3421 0.029 Uiso calc 1
C C3 0.27288(13) 0.35079(14) 0.22622(11) 0.0250(3) Uani d 1
H H3 0.2762 0.3209 0.1529 0.030 Uiso calc 1
C C4 0.37875(13) 0.38285(14) 0.53361(11) 0.0262(3) Uani d 1
H H4 0.3320 0.4176 0.5821 0.031 Uiso calc 1
C C5 0.49716(14) 0.33608(16) 0.58291(12) 0.0327(3) Uani d 1
H H5A 0.5466 0.3006 0.5369 0.039 Uiso calc 1
H H5B 0.5335 0.3376 0.6647 0.039 Uiso calc 1

loop_
_atom_site_aniso_label
_atom_site_aniso_U_11
_atom_site_aniso_U_22
_atom_site_aniso_U_33
_atom_site_aniso_U_12
_atom_site_aniso_U_13
_atom_site_aniso_U_23
S1 0.01913(19) 0.0318(2) 0.0239(2) 0.00659(12) 0.00469(13) -0.00509(12)
N1 0.0173(5) 0.0214(5) 0.0203(5) 0.0030(4) 0.0045(4) 0.0000(4)
N2 0.0179(5) 0.0267(6) 0.0197(5) 0.0030(4) 0.0014(4) -0.0020(4)
C1 0.0159(6) 0.0192(6) 0.0213(6) -0.0016(4) 0.0042(5) -0.0007(4)
C2 0.0215(6) 0.0253(7) 0.0260(7) 0.0045(5) 0.0081(5) -0.0034(5)
C3 0.0226(6) 0.0280(7) 0.0244(7) 0.0015(5) 0.0074(5) -0.0055(5)
C4 0.0277(7) 0.0303(7) 0.0199(6) 0.0060(5) 0.0066(5) 0.0020(5)
C5 0.0319(8) 0.0397(8) 0.0227(7) 0.0104(6) 0.0028(6) 0.0026(6)

loop_
_atom_type_symbol
_atom_type_description
_atom_type_scat_dispersion_real
_atom_type_scat_dispersion_imag
_atom_type_scat_source
C C 0.0033 0.0016 'International Tables Vol C Tables 4.2.6.8 and 6.1.1.4'
H H 0.0000 0.0000 'International Tables Vol C Tables 4.2.6.8 and 6.1.1.4'
N N 0.0061 0.0033 'International Tables Vol C Tables 4.2.6.8 and 6.1.1.4'
S S 0.1246 0.1234 'International Tables Vol C Tables 4.2.6.8 and 6.1.1.4'

loop_
_geom_angle_atom_site_label_1
_geom_angle_atom_site_label_2
_geom_angle_atom_site_label_3
_geom_angle
C1 N1 C2 109.49(10)
C1 N1 C4 123.85(11)
C2 N1 C4 126.64(11)
C1 N2 C3 110.74(11)
C1 N2 H2N 124.5(11)
C3 N2 H2N 124.7(11)
N2 C1 N1 105.33(11)
N2 C1 S1 127.71(10)
N1 C1 S1 126.95(10)
C3 C2 N1 107.21(11)
C3 C2 H2 126.4
N1 C2 H2 126.4
C2 C3 N2 107.24(11)
C2 C3 H3 126.4
N2 C3 H3 126.4
C5 C4 N1 124.29(13)
C5 C4 H4 117.9
N1 C4 H4 117.9
C4 C5 H5A 120.0
C4 C5 H5B 120.0
H5A C5 H5B 120.0

loop_
_geom_bond_atom_site_label_1
_geom_bond_atom_site_label_2
_geom_bond_distance
S1 C1 1.6884(13)
N1 C1 1.3695(16)
N1 C2 1.3986(16)
N1 C4 1.4102(16)
N2 C1 1.3502(16)
N2 C3 1.3858(17)
N2 H2N 0.859(14)
C2 C3 1.3380(19)
C2 H2 0.9500
C3 H3 0.9500
C4 C5 1.3104(19)
C4 H4 0.9500
C5 H5A 0.9500
C5 H5B 0.9500

loop_
_geom_hbond_atom_site_label_D
_geom_hbond_atom_site_label_H
_geom_hbond_atom_site_label_A
_geom_hbond_site_symmetry_A
_geom_hbond_distance_DH
_geom_hbond_distance_HA
_geom_hbond_distance_DA
_geom_hbond_angle_DHA
_geom_hbond_publ_flag
N2 H2N S1 2_555 0.860(10) 2.540(10) 3.3780(10) 167.0(10) y
C2 H2 S1 3_545 0.95 2.82 3.7280(10) 160 y

loop_
_geom_torsion_atom_site_label_1
_geom_torsion_atom_site_label_2
_geom_torsion_atom_site_label_3
_geom_torsion_atom_site_label_4
_geom_torsion
C3 N2 C1 N1 0.31(14)
C3 N2 C1 S1 -178.63(10)
C2 N1 C1 N2 -0.18(14)
C4 N1 C1 N2 178.55(11)
C2 N1 C1 S1 178.77(10)
C4 N1 C1 S1 -2.51(18)
C1 N1 C2 C3 -0.01(15)
C4 N1 C2 C3 -178.69(12)
N1 C2 C3 N2 0.19(15)
C1 N2 C3 C2 -0.32(15)
C1 N1 C4 C5 -167.81(14)
C2 N1 C4 C5 10.7(2)

_cod_database_fobs_code 1546923
